data_7227903
loop_
_publ_author_name
'Gupta, Anoop K.'
'Tomar, Kapil'
'Bharadwaj, Parimal K.'

_publ_section_title
;
 Cd(ii) coordination polymers constructed with a flexible carboxylate
 linker and pyridyl co-linkers: variation in the network topologies and
 photoluminescence properties
;
_journal_issue 16
_journal_name_full CrystEngComm
_journal_page_first 2253
_journal_paper_doi 10.1039/C7CE00156H
_journal_volume 19
_journal_year 2017
_chemical_formula_moiety 'C58 H46 Cd3 N4 O14, 4(H O0.50)'
_chemical_formula_sum 'C58 H52 Cd3 N4 O17'
_chemical_formula_weight 1414.27
_space_group_crystal_system triclinic
_space_group_IT_number 2
_space_group_name_Hall '-P 1'
_space_group_name_H-M_alt 'P -1'
_symmetry_space_group_name_Hall '-P 1'
_symmetry_space_group_name_H-M 'P -1'
_atom_sites_solution_hydrogens mixed
_atom_sites_solution_primary direct
_atom_sites_solution_secondary difmap
_audit_creation_method SHELXL-2016/4
_audit_update_record
;
2017-01-17 deposited with the CCDC.
2017-03-21 downloaded from the CCDC.
;
_cell_angle_alpha 69.194(5)
_cell_angle_beta 75.412(5)
_cell_angle_gamma 70.291(5)
_cell_formula_units_Z 1
_cell_length_a 9.904(5)
_cell_length_b 11.945(5)
_cell_length_c 13.078(5)
_cell_measurement_reflns_used 187
_cell_measurement_temperature 100(2)
_cell_measurement_theta_max 25.00
_cell_measurement_theta_min 2.13
_cell_volume 1346.1(10)
_computing_cell_refinement 'SAINT 6.45 ( Bruker, 2003)'
_computing_data_collection 'SMART 5.628 (Bruker, 2003)'
_computing_data_reduction 'SAINT 6.45 ( Bruker, 2003)'
_computing_molecular_graphics 'DIAMOND 2.1e'
_computing_structure_refinement 'SHELXL-2016/4 (Sheldrick, 2016)'
_computing_structure_solution 'SHELXT 2014/4 (Sheldrick, 2014)'
_diffrn_ambient_temperature 100(2)
_diffrn_measured_fraction_theta_full 0.999
_diffrn_measured_fraction_theta_max 0.999
_diffrn_measurement_device_type 'BRUKER SMART APEX'
_diffrn_measurement_method /w-scans
_diffrn_radiation_type MoK\a
_diffrn_radiation_wavelength 0.71069
_diffrn_reflns_av_R_equivalents 0.0753
_diffrn_reflns_av_unetI/netI 0.0932
_diffrn_reflns_Laue_measured_fraction_full 0.999
_diffrn_reflns_Laue_measured_fraction_max 0.999
_diffrn_reflns_limit_h_max 11
_diffrn_reflns_limit_h_min -11
_diffrn_reflns_limit_k_max 14
_diffrn_reflns_limit_k_min -14
_diffrn_reflns_limit_l_max 15
_diffrn_reflns_limit_l_min -15
_diffrn_reflns_number 16441
_diffrn_reflns_point_group_measured_fraction_full 0.999
_diffrn_reflns_point_group_measured_fraction_max 0.999
_diffrn_reflns_theta_full 25.000
_diffrn_reflns_theta_max 25.000
_diffrn_reflns_theta_min 2.131
_diffrn_source 'fine-focus sealed tube'
_exptl_absorpt_coefficient_mu 1.253
_exptl_absorpt_correction_T_max 0.796
_exptl_absorpt_correction_T_min 0.764
_exptl_absorpt_correction_type empirical
_exptl_absorpt_process_details SADABS
_exptl_crystal_colour yellow
_exptl_crystal_density_diffrn 1.745
_exptl_crystal_density_method 'not measured'
_exptl_crystal_description block
_exptl_crystal_F_000 708
_exptl_crystal_size_max 0.230
_exptl_crystal_size_mid 0.220
_exptl_crystal_size_min 0.190
_refine_diff_density_max 1.588
_refine_diff_density_min -1.514
_refine_diff_density_rms 0.140
_refine_ls_extinction_method none
_refine_ls_goodness_of_fit_ref 1.028
_refine_ls_hydrogen_treatment constr
_refine_ls_matrix_type full
_refine_ls_number_parameters 376
_refine_ls_number_reflns 4723
_refine_ls_number_restraints 0
_refine_ls_restrained_S_all 1.028
_refine_ls_R_factor_all 0.0871
_refine_ls_R_factor_gt 0.0466
_refine_ls_shift/su_max 0.001
_refine_ls_shift/su_mean 0.000
_refine_ls_structure_factor_coef Fsqd
_refine_ls_weighting_details 'w=1/[\s^2^(Fo^2^)+(0.0405P)^2^+1.9054P] where P=(Fo^2^+2Fc^2^)/3'
_refine_ls_weighting_scheme calc
_refine_ls_wR_factor_gt 0.0899
_refine_ls_wR_factor_ref 0.1021
_reflns_Friedel_coverage 0.000
_reflns_number_gt 3243
_reflns_number_total 4723
_reflns_threshold_expression 'I > 2\s(I)'
_cod_data_source_file c7ce00156h2.cif
_cod_data_source_block complex6
_cod_depositor_comments 'Adding full bibliography for 7227900--7227905.cif.'
_cod_database_code 7227903
_shelx_shelxl_version_number 2016/4
_shelx_space_group_comment
;
The symmetry employed for this shelxl refinement is uniquely defined
by the following loop, which should always be used as a source of
symmetry information in preference to the above space-group names.
They are only intended as comments.
;
_shelx_estimated_absorpt_t_min 0.763
_shelx_estimated_absorpt_t_max 0.798

loop_
_space_group_symop_operation_xyz
'x, y, z'
'-x, -y, -z'

loop_
_atom_site_label
_atom_site_type_symbol
_atom_site_fract_x
_atom_site_fract_y
_atom_site_fract_z
_atom_site_U_iso_or_equiv
_atom_site_adp_type
_atom_site_occupancy
_atom_site_site_symmetry_order
_atom_site_calc_flag
_atom_site_refinement_flags_posn
_atom_site_refinement_flags_adp
_atom_site_refinement_flags_occupancy
C1 C 0.3557(6) 0.7986(5) 0.9733(5) 0.0146(14) Uani 1 1 d . . .
C2 C 0.4488(6) 0.8235(5) 1.0324(5) 0.0130(13) Uani 1 1 d . . .
C3 C 0.5969(6) 0.7910(5) 1.0015(5) 0.0116(13) Uani 1 1 d . . .
H3 H 0.637999 0.751501 0.946762 0.014 Uiso 1 1 calc R U .
C4 C 0.6846(6) 0.8174(5) 1.0524(5) 0.0137(13) Uani 1 1 d . . .
C5 C 0.8468(6) 0.7848(5) 1.0157(5) 0.0147(14) Uani 1 1 d . . .
C6 C 0.6238(6) 0.8773(5) 1.1333(5) 0.0150(14) Uani 1 1 d . . .
H6 H 0.682783 0.896507 1.166035 0.018 Uiso 1 1 calc R U .
C7 C 0.4744(6) 0.9085(5) 1.1653(5) 0.0161(14) Uani 1 1 d . . .
C8 C 0.3866(6) 0.8806(5) 1.1155(5) 0.0150(14) Uani 1 1 d . . .
H8 H 0.286704 0.899920 1.137688 0.018 Uiso 1 1 calc R U .
C9 C 0.2726(6) 1.0233(6) 1.2697(5) 0.0210(15) Uani 1 1 d . . .
H9A H 0.231115 1.053475 1.201913 0.025 Uiso 1 1 calc R U .
H9B H 0.258594 1.094801 1.294068 0.025 Uiso 1 1 calc R U .
C10 C 0.1908(6) 0.9378(6) 1.3560(5) 0.0192(15) Uani 1 1 d . . .
C11 C 0.2495(7) 0.8587(6) 1.4510(5) 0.0243(16) Uani 1 1 d . . .
H11 H 0.342326 0.855189 1.457480 0.029 Uiso 1 1 calc R U .
C12 C 0.1734(7) 0.7853(6) 1.5359(5) 0.0278(17) Uani 1 1 d . . .
H12 H 0.214985 0.731692 1.598222 0.033 Uiso 1 1 calc R U .
C13 C 0.0349(7) 0.7927(6) 1.5269(5) 0.0274(17) Uani 1 1 d . . .
H13 H -0.017536 0.743873 1.583787 0.033 Uiso 1 1 calc R U .
C14 C -0.0272(7) 0.8720(6) 1.4341(5) 0.0249(16) Uani 1 1 d . . .
H14 H -0.121737 0.877757 1.429736 0.030 Uiso 1 1 calc R U .
C15 C 0.0512(6) 0.9424(6) 1.3481(5) 0.0189(15) Uani 1 1 d . . .
C16 C -0.0110(6) 1.0176(6) 1.2412(5) 0.0178(14) Uani 1 1 d . . .
C17 C 0.3597(6) 0.5266(5) 0.8106(5) 0.0178(14) Uani 1 1 d . . .
H17 H 0.430554 0.544863 0.832032 0.021 Uiso 1 1 calc R U .
C18 C 0.1219(6) 0.5443(6) 0.8182(5) 0.0196(15) Uani 1 1 d . . .
H18 H 0.024560 0.575170 0.844144 0.023 Uiso 1 1 calc R U .
C19 C 0.1566(7) 0.4710(6) 0.7500(5) 0.0245(16) Uani 1 1 d . . .
H19 H 0.083157 0.452821 0.731685 0.029 Uiso 1 1 calc R U .
C20 C 0.4034(7) 0.4535(5) 0.7416(5) 0.0213(15) Uani 1 1 d . . .
H20 H 0.501608 0.423749 0.717227 0.026 Uiso 1 1 calc R U .
C21 C 0.2999(7) 0.4236(5) 0.7080(5) 0.0187(15) Uani 1 1 d . . .
C22 C 0.3377(7) 0.3526(6) 0.6261(5) 0.0240(16) Uani 1 1 d . . .
H22A H 0.290969 0.285824 0.654709 0.029 Uiso 1 1 calc R U .
H22B H 0.441764 0.315800 0.614904 0.029 Uiso 1 1 calc R U .
C23 C 0.2886(7) 0.4388(6) 0.5154(5) 0.0259(16) Uani 1 1 d . . .
H23A H 0.185977 0.480280 0.528397 0.031 Uiso 1 1 calc R U .
H23B H 0.340337 0.502245 0.485332 0.031 Uiso 1 1 calc R U .
C24 C 0.3141(7) 0.3712(6) 0.4312(5) 0.0312(17) Uani 1 1 d . . .
H24A H 0.417223 0.331583 0.417462 0.037 Uiso 1 1 calc R U .
H24B H 0.265307 0.305732 0.463095 0.037 Uiso 1 1 calc R U .
C25 C 0.2641(7) 0.4500(6) 0.3224(5) 0.0244(16) Uani 1 1 d . . .
C26 C 0.2903(7) 0.3987(6) 0.2371(5) 0.0249(16) Uani 1 1 d . . .
H26 H 0.333980 0.313951 0.248531 0.030 Uiso 1 1 calc R U .
C27 C 0.1950(6) 0.5770(6) 0.3000(5) 0.0208(15) Uani 1 1 d . . .
H27 H 0.174302 0.615983 0.354437 0.025 Uiso 1 1 calc R U .
C28 C 0.1576(6) 0.6441(6) 0.1967(5) 0.0174(14) Uani 1 1 d . . .
H28 H 0.110090 0.728488 0.183573 0.021 Uiso 1 1 calc R U .
C29 C 0.2520(6) 0.4726(6) 0.1363(5) 0.0238(16) Uani 1 1 d . . .
H29 H 0.272861 0.436195 0.079950 0.029 Uiso 1 1 calc R U .
N1 N 0.2206(5) 0.5733(4) 0.8489(4) 0.0152(11) Uani 1 1 d . . .
N2 N 0.1859(5) 0.5948(4) 0.1141(4) 0.0158(11) Uani 1 1 d . . .
O1 O 0.2199(4) 0.8536(4) 0.9850(3) 0.0172(10) Uani 1 1 d . . .
O2 O 0.4079(4) 0.7240(4) 0.9181(3) 0.0239(10) Uani 1 1 d . . .
O3 O 0.9021(4) 0.7167(4) 0.9545(3) 0.0220(10) Uani 1 1 d . . .
O4 O 0.9207(4) 0.8270(4) 1.0518(3) 0.0190(10) Uani 1 1 d . . .
O5 O 0.4253(4) 0.9683(4) 1.2456(3) 0.0214(10) Uani 1 1 d . . .
O6 O 0.0253(5) 0.9608(4) 1.1714(4) 0.0334(12) Uani 1 1 d . . .
O7 O -0.0932(5) 1.1252(4) 1.2316(3) 0.0316(12) Uani 1 1 d . . .
CD1 Cd 0.14081(4) 0.72213(4) 0.93586(4) 0.01426(15) Uani 1 1 d . . .
CD2 Cd 1.000000 1.000000 1.000000 0.01476(18) Uani 1 2 d S . P
O1A O 0.6089(7) 0.1535(10) 0.3198(5) 0.161(5) Uani 1 1 d G . .
H1AA H 0.689631 0.143388 0.338107 0.241 Uiso 1 1 d G U .
H1AB H 0.595882 0.082849 0.331716 0.241 Uiso 1 1 d G U .
O2A O 0.4029(12) 0.0633(11) 0.5280(8) 0.106(6) Uani 0.5 1 d G . P
H2AA H 0.453008 0.082589 0.464461 0.159 Uiso 0.5 1 d G U P
H2AB H 0.449515 0.056958 0.577136 0.159 Uiso 0.5 1 d G U P

loop_
_atom_site_aniso_label
_atom_site_aniso_U_11
_atom_site_aniso_U_22
_atom_site_aniso_U_33
_atom_site_aniso_U_23
_atom_site_aniso_U_13
_atom_site_aniso_U_12
C1 0.010(3) 0.011(3) 0.018(3) 0.002(3) -0.003(3) -0.004(3)
C2 0.009(3) 0.014(3) 0.014(3) -0.002(3) -0.004(3) -0.002(3)
C3 0.015(3) 0.005(3) 0.012(3) -0.003(3) -0.001(3) -0.001(3)
C4 0.013(3) 0.012(3) 0.013(3) -0.001(3) -0.003(3) -0.002(3)
C5 0.009(3) 0.016(3) 0.015(3) 0.004(3) -0.008(3) -0.004(3)
C6 0.017(3) 0.014(3) 0.015(3) 0.002(3) -0.008(3) -0.008(3)
C7 0.018(3) 0.017(3) 0.010(3) -0.001(3) -0.004(3) -0.003(3)
C8 0.012(3) 0.017(3) 0.014(3) -0.001(3) -0.005(3) -0.003(3)
C9 0.020(3) 0.022(4) 0.022(4) -0.011(3) -0.007(3) 0.001(3)
C10 0.018(3) 0.020(4) 0.018(4) -0.009(3) -0.002(3) -0.002(3)
C11 0.018(3) 0.034(4) 0.020(4) -0.018(3) -0.008(3) 0.009(3)
C12 0.035(4) 0.024(4) 0.019(4) -0.004(3) -0.009(3) 0.001(3)
C13 0.037(4) 0.021(4) 0.019(4) 0.001(3) -0.003(3) -0.008(3)
C14 0.021(3) 0.032(4) 0.020(4) -0.011(3) 0.000(3) -0.004(3)
C15 0.018(3) 0.021(4) 0.014(3) -0.007(3) -0.004(3) 0.001(3)
C16 0.012(3) 0.022(4) 0.015(4) -0.003(3) 0.002(3) -0.004(3)
C17 0.016(3) 0.017(3) 0.019(4) -0.004(3) -0.007(3) -0.002(3)
C18 0.011(3) 0.023(4) 0.024(4) -0.006(3) -0.004(3) -0.002(3)
C19 0.029(4) 0.026(4) 0.024(4) -0.011(3) -0.003(3) -0.013(3)
C20 0.019(3) 0.018(4) 0.023(4) -0.006(3) -0.005(3) 0.001(3)
C21 0.033(4) 0.008(3) 0.010(3) 0.003(3) 0.000(3) -0.009(3)
C22 0.034(4) 0.020(4) 0.017(4) -0.006(3) -0.006(3) -0.006(3)
C23 0.040(4) 0.024(4) 0.015(4) -0.004(3) -0.005(3) -0.011(3)
C24 0.042(4) 0.029(4) 0.021(4) -0.008(3) -0.007(3) -0.005(4)
C25 0.027(4) 0.025(4) 0.020(4) 0.002(3) -0.007(3) -0.013(3)
C26 0.035(4) 0.022(4) 0.021(4) -0.007(3) -0.009(3) -0.008(3)
C27 0.028(4) 0.021(4) 0.017(4) -0.005(3) -0.007(3) -0.009(3)
C28 0.012(3) 0.015(3) 0.022(4) -0.004(3) -0.004(3) 0.001(3)
C29 0.023(4) 0.026(4) 0.027(4) -0.013(3) -0.005(3) -0.005(3)
N1 0.017(3) 0.015(3) 0.014(3) -0.005(2) -0.004(2) -0.002(2)
N2 0.017(3) 0.014(3) 0.017(3) -0.005(2) -0.004(2) -0.004(2)
O1 0.011(2) 0.019(2) 0.021(2) -0.009(2) -0.0061(19) 0.0022(18)
O2 0.015(2) 0.031(3) 0.032(3) -0.022(2) -0.002(2) -0.003(2)
O3 0.013(2) 0.030(3) 0.025(3) -0.019(2) -0.002(2) 0.001(2)
O4 0.010(2) 0.024(2) 0.025(3) -0.009(2) -0.0024(19) -0.0047(19)
O5 0.014(2) 0.030(3) 0.021(2) -0.017(2) -0.0010(19) 0.002(2)
O6 0.039(3) 0.033(3) 0.025(3) -0.018(2) -0.015(2) 0.011(2)
O7 0.043(3) 0.026(3) 0.022(3) -0.014(2) -0.006(2) 0.003(2)
CD1 0.0109(2) 0.0169(3) 0.0162(3) -0.0080(2) -0.00319(19) -0.0012(2)
CD2 0.0122(3) 0.0160(4) 0.0178(4) -0.0080(3) -0.0054(3) -0.0005(3)
O1A 0.049(4) 0.343(14) 0.065(5) -0.070(7) -0.004(4) -0.014(6)
O2A 0.058(9) 0.092(11) 0.193(17) -0.079(12) 0.011(10) -0.033(8)

loop_
_atom_type_symbol
_atom_type_description
_atom_type_scat_dispersion_real
_atom_type_scat_dispersion_imag
_atom_type_scat_source
C C 0.0033 0.0016 'International Tables Vol C Tables 4.2.6.8 and 6.1.1.4'
H H 0.0000 0.0000 'International Tables Vol C Tables 4.2.6.8 and 6.1.1.4'
N N 0.0061 0.0033 'International Tables Vol C Tables 4.2.6.8 and 6.1.1.4'
O O 0.0106 0.0060 'International Tables Vol C Tables 4.2.6.8 and 6.1.1.4'
Cd Cd -0.8075 1.2024 'International Tables Vol C Tables 4.2.6.8 and 6.1.1.4'

loop_
_geom_angle_atom_site_label_1
_geom_angle_atom_site_label_2
_geom_angle_atom_site_label_3
_geom_angle
_geom_angle_site_symmetry_1
_geom_angle_site_symmetry_3
O2 C1 O1 121.3(5) . .
O2 C1 C2 121.1(5) . .
O1 C1 C2 117.6(5) . .
C3 C2 C8 120.6(5) . .
C3 C2 C1 118.8(5) . .
C8 C2 C1 120.6(5) . .
C2 C3 C4 119.7(5) . .
C2 C3 H3 120.1 . .
C4 C3 H3 120.1 . .
C3 C4 C6 120.3(5) . .
C3 C4 C5 119.4(5) . .
C6 C4 C5 120.2(5) . .
O3 C5 O4 123.0(5) . .
O3 C5 C4 119.5(5) . .
O4 C5 C4 117.4(5) . .
C4 C6 C7 119.8(5) . .
C4 C6 H6 120.1 . .
C7 C6 H6 120.1 . .
O5 C7 C8 124.9(5) . .
O5 C7 C6 115.2(5) . .
C8 C7 C6 119.9(5) . .
C7 C8 C2 119.6(5) . .
C7 C8 H8 120.2 . .
C2 C8 H8 120.2 . .
O5 C9 C10 114.9(5) . .
O5 C9 H9A 108.5 . .
C10 C9 H9A 108.5 . .
O5 C9 H9B 108.5 . .
C10 C9 H9B 108.5 . .
H9A C9 H9B 107.5 . .
C11 C10 C15 118.4(6) . .
C11 C10 C9 119.8(5) . .
C15 C10 C9 121.6(5) . .
C12 C11 C10 121.6(6) . .
C12 C11 H11 119.2 . .
C10 C11 H11 119.2 . .
C13 C12 C11 119.0(6) . .
C13 C12 H12 120.5 . .
C11 C12 H12 120.5 . .
C12 C13 C14 120.7(6) . .
C12 C13 H13 119.6 . .
C14 C13 H13 119.6 . .
C15 C14 C13 120.0(6) . .
C15 C14 H14 120.0 . .
C13 C14 H14 120.0 . .
C14 C15 C10 120.3(6) . .
C14 C15 C16 119.6(5) . .
C10 C15 C16 120.0(5) . .
O6 C16 O7 126.4(6) . .
O6 C16 C15 113.7(5) . .
O7 C16 C15 119.8(5) . .
N1 C17 C20 123.7(6) . .
N1 C17 H17 118.2 . .
C20 C17 H17 118.2 . .
N1 C18 C19 123.1(6) . .
N1 C18 H18 118.4 . .
C19 C18 H18 118.4 . .
C18 C19 C21 120.8(6) . .
C18 C19 H19 119.6 . .
C21 C19 H19 119.6 . .
C17 C20 C21 119.8(6) . .
C17 C20 H20 120.1 . .
C21 C20 H20 120.1 . .
C19 C21 C20 115.7(6) . .
C19 C21 C22 121.1(6) . .
C20 C21 C22 123.1(6) . .
C21 C22 C23 110.5(5) . .
C21 C22 H22A 109.5 . .
C23 C22 H22A 109.5 . .
C21 C22 H22B 109.5 . .
C23 C22 H22B 109.5 . .
H22A C22 H22B 108.1 . .
C24 C23 C22 113.3(5) . .
C24 C23 H23A 108.9 . .
C22 C23 H23A 108.9 . .
C24 C23 H23B 108.9 . .
C22 C23 H23B 108.9 . .
H23A C23 H23B 107.7 . .
C25 C24 C23 115.7(6) . .
C25 C24 H24A 108.3 . .
C23 C24 H24A 108.3 . .
C25 C24 H24B 108.3 . .
C23 C24 H24B 108.3 . .
H24A C24 H24B 107.4 . .
C26 C25 C27 116.7(6) . .
C26 C25 C24 120.4(6) . .
C27 C25 C24 122.9(6) . .
C29 C26 C25 120.0(6) . .
C29 C26 H26 120.0 . .
C25 C26 H26 120.0 . .
C28 C27 C25 119.5(6) . .
C28 C27 H27 120.3 . .
C25 C27 H27 120.3 . .
N2 C28 C27 123.5(6) . .
N2 C28 H28 118.2 . .
C27 C28 H28 118.2 . .
N2 C29 C26 123.5(6) . .
N2 C29 H29 118.3 . .
C26 C29 H29 118.3 . .
C18 N1 C17 116.8(5) . .
C18 N1 CD1 117.5(4) . .
C17 N1 CD1 124.7(4) . .
C28 N2 C29 116.7(5) . .
C28 N2 CD1 120.6(4) . 1_554
C29 N2 CD1 122.5(4) . 1_554
C1 O1 CD1 98.1(3) . .
C1 O1 CD2 163.5(4) . 1_455
CD1 O1 CD2 97.25(14) . 1_455
C1 O2 CD1 85.0(3) . .
C5 O3 CD1 96.8(3) . 1_655
C5 O4 CD2 137.7(4) . .
C5 O4 CD1 86.6(3) . 1_655
CD2 O4 CD1 91.44(13) . 1_655
C7 O5 C9 118.8(4) . .
C16 O6 CD2 137.6(4) . 1_455
C16 O7 CD1 125.2(4) . 2_577
N1 CD1 O1 141.84(15) . .
N1 CD1 O7 90.10(16) . 2_577
O1 CD1 O7 89.96(15) . 2_577
N1 CD1 O3 90.36(16) . 1_455
O1 CD1 O3 127.61(14) . 1_455
O7 CD1 O3 84.71(15) 2_577 1_455
N1 CD1 N2 98.55(17) . 1_556
O1 CD1 N2 81.69(15) . 1_556
O7 CD1 N2 170.99(16) 2_577 1_556
O3 CD1 N2 97.67(15) 1_455 1_556
N1 CD1 O4 142.66(15) . 1_455
O1 CD1 O4 75.26(13) . 1_455
O7 CD1 O4 95.01(14) 2_577 1_455
O3 CD1 O4 53.54(13) 1_455 1_455
N2 CD1 O4 79.64(15) 1_556 1_455
N1 CD1 O2 89.34(15) . .
O1 CD1 O2 52.77(13) . .
O7 CD1 O2 96.37(15) 2_577 .
O3 CD1 O2 178.88(14) 1_455 .
N2 CD1 O2 81.30(15) 1_556 .
O4 CD1 O2 126.55(13) 1_455 .
N1 CD1 CD2 164.85(12) . 1_455
O1 CD1 CD2 41.39(9) . 1_455
O7 CD1 CD2 74.77(11) 2_577 1_455
O3 CD1 CD2 87.48(10) 1_455 1_455
N2 CD1 CD2 96.60(12) 1_556 1_455
O4 CD1 CD2 41.19(9) 1_455 1_455
O2 CD1 CD2 93.08(9) . 1_455
O6 CD2 O6 180.00(5) 2_677 1_655
O6 CD2 O4 90.94(16) 2_677 .
O6 CD2 O4 89.06(16) 1_655 .
O6 CD2 O4 89.06(16) 2_677 2_777
O6 CD2 O4 90.94(16) 1_655 2_777
O4 CD2 O4 180.0 . 2_777
O6 CD2 O1 86.68(15) 2_677 2_677
O6 CD2 O1 93.32(15) 1_655 2_677
O4 CD2 O1 99.33(14) . 2_677
O4 CD2 O1 80.67(14) 2_777 2_677
O6 CD2 O1 93.32(15) 2_677 1_655
O6 CD2 O1 86.68(15) 1_655 1_655
O4 CD2 O1 80.67(14) . 1_655
O4 CD2 O1 99.33(14) 2_777 1_655
O1 CD2 O1 180.0 2_677 1_655
O6 CD2 CD1 107.32(12) 2_677 2_677
O6 CD2 CD1 72.68(12) 1_655 2_677
O4 CD2 CD1 132.63(10) . 2_677
O4 CD2 CD1 47.37(10) 2_777 2_677
O1 CD2 CD1 41.36(10) 2_677 2_677
O1 CD2 CD1 138.64(10) 1_655 2_677
O6 CD2 CD1 72.68(12) 2_677 1_655
O6 CD2 CD1 107.32(12) 1_655 1_655
O4 CD2 CD1 47.37(10) . 1_655
O4 CD2 CD1 132.63(10) 2_777 1_655
O1 CD2 CD1 138.64(10) 2_677 1_655
O1 CD2 CD1 41.36(10) 1_655 1_655
CD1 CD2 CD1 180.0 2_677 1_655
H1AA O1A H1AB 109.5 . .
H2AA O2A H2AB 109.5 . .

loop_
_geom_bond_atom_site_label_1
_geom_bond_atom_site_label_2
_geom_bond_distance
_geom_bond_site_symmetry_2
C1 O2 1.241(7) .
C1 O1 1.278(6) .
C1 C2 1.497(8) .
C2 C3 1.377(7) .
C2 C8 1.390(8) .
C3 C4 1.385(8) .
C3 H3 0.9300 .
C4 C6 1.386(8) .
C4 C5 1.512(7) .
C5 O3 1.242(7) .
C5 O4 1.266(7) .
C6 C7 1.389(8) .
C6 H6 0.9300 .
C7 O5 1.376(7) .
C7 C8 1.388(8) .
C8 H8 0.9300 .
C9 O5 1.433(7) .
C9 C10 1.501(8) .
C9 H9A 0.9700 .
C9 H9B 0.9700 .
C10 C11 1.391(8) .
C10 C15 1.394(8) .
C11 C12 1.379(9) .
C11 H11 0.9300 .
C12 C13 1.377(9) .
C12 H12 0.9300 .
C13 C14 1.383(8) .
C13 H13 0.9300 .
C14 C15 1.380(8) .
C14 H14 0.9300 .
C15 C16 1.520(8) .
C16 O6 1.238(7) .
C16 O7 1.250(7) .
C17 N1 1.339(7) .
C17 C20 1.368(8) .
C17 H17 0.9300 .
C18 N1 1.328(7) .
C18 C19 1.370(8) .
C18 H18 0.9300 .
C19 C21 1.387(8) .
C19 H19 0.9300 .
C20 C21 1.400(8) .
C20 H20 0.9300 .
C21 C22 1.495(8) .
C22 C23 1.533(8) .
C22 H22A 0.9700 .
C22 H22B 0.9700 .
C23 C24 1.511(8) .
C23 H23A 0.9700 .
C23 H23B 0.9700 .
C24 C25 1.498(8) .
C24 H24A 0.9700 .
C24 H24B 0.9700 .
C25 C26 1.386(8) .
C25 C27 1.392(8) .
C26 C29 1.364(8) .
C26 H26 0.9300 .
C27 C28 1.374(8) .
C27 H27 0.9300 .
C28 N2 1.334(7) .
C28 H28 0.9300 .
C29 N2 1.339(7) .
C29 H29 0.9300 .
N1 CD1 2.261(5) .
N2 CD1 2.344(5) 1_554
O1 CD1 2.301(4) .
O1 CD2 2.302(4) 1_455
O2 CD1 2.604(4) .
O3 CD1 2.336(4) 1_655
O4 CD2 2.276(4) .
O4 CD1 2.542(4) 1_655
O6 CD2 2.182(4) 1_455
O7 CD1 2.334(4) 2_577
CD1 O7 2.334(4) 2_577
CD1 O3 2.336(4) 1_455
CD1 N2 2.344(5) 1_556
CD1 O4 2.542(4) 1_455
CD1 CD2 3.4542(13) 1_455
CD2 O6 2.182(4) 2_677
CD2 O6 2.182(4) 1_655
CD2 O4 2.276(4) 2_777
CD2 O1 2.302(4) 2_677
CD2 O1 2.302(4) 1_655
CD2 CD1 3.4543(14) 2_677
CD2 CD1 3.4543(13) 1_655
O1A H1AA 0.8500 .
O1A H1AB 0.8500 .
O2A H2AA 0.8503 .
O2A H2AB 0.8500 .

loop_
_geom_torsion_atom_site_label_1
_geom_torsion_atom_site_label_2
_geom_torsion_atom_site_label_3
_geom_torsion_atom_site_label_4
_geom_torsion
_geom_torsion_site_symmetry_4
O2 C1 C2 C3 17.8(8) .
O1 C1 C2 C3 -164.6(5) .
O2 C1 C2 C8 -163.4(5) .
O1 C1 C2 C8 14.3(8) .
C8 C2 C3 C4 -1.2(9) .
C1 C2 C3 C4 177.7(5) .
C2 C3 C4 C6 -0.6(9) .
C2 C3 C4 C5 -178.2(5) .
C3 C4 C5 O3 -12.1(8) .
C6 C4 C5 O3 170.3(5) .
C3 C4 C5 O4 169.5(5) .
C6 C4 C5 O4 -8.1(8) .
C3 C4 C6 C7 1.4(8) .
C5 C4 C6 C7 179.0(5) .
C4 C6 C7 O5 -179.6(5) .
C4 C6 C7 C8 -0.5(9) .
O5 C7 C8 C2 177.8(5) .
C6 C7 C8 C2 -1.2(8) .
C3 C2 C8 C7 2.1(8) .
C1 C2 C8 C7 -176.7(5) .
O5 C9 C10 C11 42.4(8) .
O5 C9 C10 C15 -142.9(6) .
C15 C10 C11 C12 0.4(9) .
C9 C10 C11 C12 175.2(6) .
C10 C11 C12 C13 -1.3(10) .
C11 C12 C13 C14 0.3(10) .
C12 C13 C14 C15 1.6(10) .
C13 C14 C15 C10 -2.5(10) .
C13 C14 C15 C16 172.9(6) .
C11 C10 C15 C14 1.6(9) .
C9 C10 C15 C14 -173.2(6) .
C11 C10 C15 C16 -173.8(5) .
C9 C10 C15 C16 11.4(9) .
C14 C15 C16 O6 -91.6(7) .
C10 C15 C16 O6 83.8(7) .
C14 C15 C16 O7 86.8(8) .
C10 C15 C16 O7 -97.7(7) .
N1 C18 C19 C21 -0.7(10) .
N1 C17 C20 C21 -0.3(9) .
C18 C19 C21 C20 1.3(9) .
C18 C19 C21 C22 -174.8(6) .
C17 C20 C21 C19 -0.8(9) .
C17 C20 C21 C22 175.1(5) .
C19 C21 C22 C23 68.1(7) .
C20 C21 C22 C23 -107.7(7) .
C21 C22 C23 C24 -176.0(6) .
C22 C23 C24 C25 178.2(5) .
C23 C24 C25 C26 176.0(6) .
C23 C24 C25 C27 -1.6(9) .
C27 C25 C26 C29 1.6(9) .
C24 C25 C26 C29 -176.2(6) .
C26 C25 C27 C28 -0.4(9) .
C24 C25 C27 C28 177.3(6) .
C25 C27 C28 N2 -1.1(9) .
C25 C26 C29 N2 -1.5(10) .
C19 C18 N1 C17 -0.4(9) .
C19 C18 N1 CD1 169.3(5) .
C20 C17 N1 C18 0.9(9) .
C20 C17 N1 CD1 -168.0(4) .
C27 C28 N2 C29 1.2(8) .
C27 C28 N2 CD1 -173.1(4) 1_554
C26 C29 N2 C28 0.1(9) .
C26 C29 N2 CD1 174.3(5) 1_554
O2 C1 O1 CD1 18.3(6) .
C2 C1 O1 CD1 -159.4(4) .
O2 C1 O1 CD2 -140.0(11) 1_455
C2 C1 O1 CD2 42.3(16) 1_455
O1 C1 O2 CD1 -16.0(5) .
C2 C1 O2 CD1 161.6(5) .
O4 C5 O3 CD1 -3.6(6) 1_655
C4 C5 O3 CD1 178.1(4) 1_655
O3 C5 O4 CD2 91.7(7) .
C4 C5 O4 CD2 -90.0(6) .
O3 C5 O4 CD1 3.3(6) 1_655
C4 C5 O4 CD1 -178.4(5) 1_655
C8 C7 O5 C9 -9.9(8) .
C6 C7 O5 C9 169.1(5) .
C10 C9 O5 C7 88.5(6) .
O7 C16 O6 CD2 7.0(11) 1_455
C15 C16 O6 CD2 -174.7(4) 1_455
O6 C16 O7 CD1 -22.4(9) 2_577
C15 C16 O7 CD1 159.4(4) 2_577
